data_9007965
loop_
_publ_author_name
'Sun, T.'
'Shen, G.'
'Wang, X.'
'Wang, R.'
'Wei, J.'
'Shen, D.'

_publ_section_title
;
 CsLa(PO3)4
;
_journal_name_full 'Acta Crystallographica, Section E'
_journal_page_first i28
_journal_page_last i30
_journal_paper_doi 10.1107/S160053680400131X
_journal_volume 60
_journal_year 2004
_chemical_formula_structural CsLa(PO3)4
_chemical_formula_sum 'Cs La O12 P4'
_space_group_IT_number 4
_symmetry_space_group_name_Hall 'P 2yb'
_symmetry_space_group_name_H-M 'P 1 21 1'
_cell_angle_alpha 90
_cell_angle_beta 99.377
_cell_angle_gamma 90
_cell_length_a 7.218
_cell_length_b 9.254
_cell_length_c 8.864
_cell_formula_units_Z 2
_cell_volume 584.163
_database_code_amcsd 0010423
_exptl_crystal_density_diffrn 3.341
_cod_original_formula_sum 'Cs La P4 O12'
_cod_database_code 9007965
_amcsd_formula_title CsLa(PO3)4

loop_
_space_group_symop_operation_xyz
x,y,z
-x,1/2+y,-z

loop_
_atom_site_aniso_label
_atom_site_aniso_U_11
_atom_site_aniso_U_22
_atom_site_aniso_U_33
_atom_site_aniso_U_12
_atom_site_aniso_U_13
_atom_site_aniso_U_23
Cs 0.03720 0.02350 0.03600 -0.00028 0.02020 -0.00060
La 0.00746 0.00934 0.00701 0.00021 0.00226 -0.00030
P1 0.01170 0.01080 0.00640 -0.00040 0.00230 0.00080
P2 0.00930 0.01320 0.00950 -0.00180 0.00290 0.00090
P3 0.01020 0.01050 0.00990 -0.00020 0.00150 -0.00140
P4 0.01280 0.01200 0.01090 0.00130 0.00310 0.00390
O1 0.02600 0.01800 0.01300 -0.00030 0.00390 0.00340
O2 0.02600 0.01200 0.01400 0.00440 -0.00110 -0.00590
O3 0.01190 0.01600 0.00960 0.00230 0.00320 0.00310
O4 0.01300 0.02000 0.01700 0.00240 0.00680 0.01130
O5 0.01100 0.03000 0.00980 -0.00410 0.00180 -0.00280
O6 0.01350 0.01800 0.02400 0.00060 0.00820 0.00080
O7 0.01900 0.02300 0.01700 -0.01190 0.00830 -0.00890
O8 0.01010 0.04400 0.01400 -0.01120 0.00070 -0.00290
O9 0.05100 0.01800 0.02200 -0.01500 0.01100 -0.01120
O10 0.04200 0.06000 0.03500 0.03900 0.01800 0.01400
O11 0.04800 0.01900 0.01600 -0.01800 -0.00900 0.00590
O12 0.02400 0.03600 0.02200 0.00240 0.01500 0.01060

loop_
_atom_site_label
_atom_site_fract_x
_atom_site_fract_y
_atom_site_fract_z
_atom_site_U_iso_or_equiv
Cs 0.32599 0.06604 -0.17489 0.03065
La 0.20222 -0.09932 0.30272 0.00782
P1 0.91680 0.17812 0.07312 0.00950
P2 0.69456 -0.02300 0.22824 0.01050
P3 0.64740 0.02504 0.54399 0.01020
P4 0.93930 -0.20722 0.62514 0.01180
O1 0.85670 0.25110 -0.07430 0.01900
O2 0.96070 0.30210 0.19930 0.01790
O3 0.07370 0.07220 0.08940 0.01240
O4 0.73050 0.10600 0.11700 0.01610
O5 0.49500 -0.06650 0.18250 0.01700
O6 0.84330 -0.13330 0.23290 0.01810
O7 0.72310 0.05730 0.38860 0.01910
O8 0.46260 -0.04480 0.51100 0.02290
O9 0.66240 0.15840 0.63490 0.02970
O10 0.78750 -0.08750 0.63330 0.04420
O11 0.85210 -0.34990 0.59410 0.02920
O12 0.07700 -0.15120 0.53490 0.02570

loop_
_cod_related_entry_id
_cod_related_entry_database
_cod_related_entry_code
1 AMCSD 0010423
